data_1549020
loop_
_publ_author_name
'Roy, Bibhisan'
'Reddy, Mallu Chenna'
'Hazra, Partha'

_publ_section_title
;
 Developing the structure-property relationship to design solid state
 multi-stimuli responsive materials and their potential applications in
 different fields.
;
_journal_issue 14
_journal_name_full 'Chemical science'
_journal_page_first 3592
_journal_page_last 3606
_journal_paper_doi 10.1039/c8sc00143j
_journal_volume 9
_journal_year 2018
_chemical_formula_moiety 'C27 H20 N2 O3 S'
_chemical_formula_sum 'C27 H20 N2 O3 S'
_chemical_formula_weight 452.51
_space_group_crystal_system monoclinic
_space_group_IT_number 14
_space_group_name_Hall '-P 2ybc'
_space_group_name_H-M_alt 'P 1 21/c 1'
_symmetry_space_group_name_Hall '-P 2ybc'
_symmetry_space_group_name_H-M 'P 1 21/c 1'
_atom_sites_solution_hydrogens geom
_audit_creation_method SHELXL-2014/7
_audit_update_record
;
2017-08-29 deposited with the CCDC.
2018-03-05 downloaded from the CCDC.
;
_cell_angle_alpha 90
_cell_angle_beta 110.633(6)
_cell_angle_gamma 90
_cell_formula_units_Z 4
_cell_length_a 12.6727(18)
_cell_length_b 15.398(3)
_cell_length_c 11.9061(15)
_cell_measurement_reflns_used 9981
_cell_measurement_temperature 293(2)
_cell_measurement_theta_max 27.29
_cell_measurement_theta_min 2.26
_cell_volume 2174.3(6)
_computing_structure_refinement 'SHELXL-2014/7 (Sheldrick, 2014)'
_diffrn_ambient_temperature 293(2)
_diffrn_measured_fraction_theta_full 0.999
_diffrn_measured_fraction_theta_max 0.996
_diffrn_measurement_device_type 'Bruker APEX-II CCD'
_diffrn_measurement_method '\f and \w scans'
_diffrn_radiation_type MoK\a
_diffrn_radiation_wavelength 0.71073
_diffrn_reflns_av_R_equivalents 0.1526
_diffrn_reflns_av_unetI/netI 0.0604
_diffrn_reflns_Laue_measured_fraction_full 0.999
_diffrn_reflns_Laue_measured_fraction_max 0.996
_diffrn_reflns_limit_h_max 16
_diffrn_reflns_limit_h_min -16
_diffrn_reflns_limit_k_max 20
_diffrn_reflns_limit_k_min -20
_diffrn_reflns_limit_l_max 15
_diffrn_reflns_limit_l_min -15
_diffrn_reflns_number 69292
_diffrn_reflns_point_group_measured_fraction_full 0.999
_diffrn_reflns_point_group_measured_fraction_max 0.996
_diffrn_reflns_theta_full 25.242
_diffrn_reflns_theta_max 28.411
_diffrn_reflns_theta_min 2.414
_exptl_absorpt_coefficient_mu 0.182
_exptl_crystal_colour red
_exptl_crystal_density_diffrn 1.382
_exptl_crystal_description block
_exptl_crystal_F_000 944.0
_refine_diff_density_max 0.297
_refine_diff_density_min -0.452
_refine_diff_density_rms 0.063
_refine_ls_extinction_method none
_refine_ls_goodness_of_fit_ref 0.917
_refine_ls_hydrogen_treatment constr
_refine_ls_matrix_type full
_refine_ls_number_parameters 298
_refine_ls_number_reflns 5423
_refine_ls_number_restraints 0
_refine_ls_restrained_S_all 0.917
_refine_ls_R_factor_all 0.0929
_refine_ls_R_factor_gt 0.0508
_refine_ls_shift/su_max 0.001
_refine_ls_shift/su_mean 0.000
_refine_ls_structure_factor_coef Fsqd
_refine_ls_weighting_details 'w=1/[\s^2^(Fo^2^)+(0.1000P)^2^+1.0221P] where P=(Fo^2^+2Fc^2^)/3'
_refine_ls_weighting_scheme calc
_refine_ls_wR_factor_gt 0.1309
_refine_ls_wR_factor_ref 0.1574
_reflns_Friedel_coverage 0.000
_reflns_number_gt 3677
_reflns_number_total 5445
_reflns_threshold_expression 'I > 2\s(I)'
_cod_data_source_file c8sc00143j3.cif
_cod_data_source_block CH-575_a
_cod_depositor_comments 'Adding full bibliography for 1549020--1549023.cif.'
_cod_database_code 1549020
_shelx_shelxl_version_number 2014/7
_shelx_space_group_comment
;
The symmetry employed for this shelxl refinement is uniquely defined
by the following loop, which should always be used as a source of
symmetry information in preference to the above space-group names.
They are only intended as comments.
;

loop_
_space_group_symop_operation_xyz
'x, y, z'
'-x, y+1/2, -z+1/2'
'-x, -y, -z'
'x, -y-1/2, z-1/2'

loop_
_atom_site_label
_atom_site_type_symbol
_atom_site_fract_x
_atom_site_fract_y
_atom_site_fract_z
_atom_site_U_iso_or_equiv
_atom_site_adp_type
_atom_site_occupancy
_atom_site_site_symmetry_order
_atom_site_calc_flag
_atom_site_refinement_flags_posn
_atom_site_refinement_flags_adp
S001 S 1.01483(4) 0.56977(4) 0.69335(5) 0.01834(15) Uani 1 1 d . .
O002 O 1.02200(13) 0.56788(10) 0.81692(13) 0.0231(4) Uani 1 1 d . .
O003 O 1.10396(13) 0.53122(11) 0.66155(14) 0.0257(4) Uani 1 1 d . .
O004 O 0.67428(15) 0.49924(12) 0.85596(14) 0.0335(4) Uani 1 1 d . .
N005 N 0.79776(16) 0.52081(13) 0.75583(16) 0.0240(4) Uani 1 1 d . .
H005 H 0.8490 0.5483 0.8118 0.029 Uiso 1 1 calc R U
N006 N 0.52482(16) 0.33598(13) 0.31181(16) 0.0243(4) Uani 1 1 d . .
C007 C 0.80552(18) 0.50155(14) 0.64542(18) 0.0179(4) Uani 1 1 d . .
C008 C 1.00408(18) 0.67972(14) 0.64801(19) 0.0199(4) Uani 1 1 d . .
C009 C 0.66685(18) 0.41784(14) 0.46519(18) 0.0185(4) Uani 1 1 d . .
H009 H 0.7118 0.4212 0.4182 0.022 Uiso 1 1 calc R U
C00A C 0.89055(18) 0.52036(14) 0.60669(18) 0.0188(4) Uani 1 1 d . .
H00A H 0.8818 0.5058 0.5281 0.023 Uiso 1 1 calc R U
C00B C 0.70063(18) 0.45444(14) 0.57823(19) 0.0179(4) Uani 1 1 d . .
C00C C 0.43373(18) 0.27546(14) 0.2730(2) 0.0216(5) Uani 1 1 d . .
C00D C 0.63547(19) 0.44954(14) 0.65106(19) 0.0204(5) Uani 1 1 d . .
C00E C 0.58888(18) 0.34452(15) 0.23392(19) 0.0219(5) Uani 1 1 d . .
C00F C 0.56205(18) 0.37534(14) 0.42387(19) 0.0202(5) Uani 1 1 d . .
C00G C 0.53094(19) 0.41038(15) 0.6098(2) 0.0225(5) Uani 1 1 d . .
H00G H 0.4863 0.4083 0.6572 0.027 Uiso 1 1 calc R U
C00H C 0.49424(19) 0.37441(15) 0.4963(2) 0.0230(5) Uani 1 1 d . .
H00H H 0.4232 0.3489 0.4667 0.028 Uiso 1 1 calc R U
C00I C 0.9537(2) 0.73931(16) 0.7012(2) 0.0274(5) Uani 1 1 d . .
H00I H 0.9232 0.7213 0.7579 0.033 Uiso 1 1 calc R U
C00J C 0.6981(2) 0.49086(15) 0.7664(2) 0.0236(5) Uani 1 1 d . .
C00K C 0.3564(2) 0.28164(16) 0.1572(2) 0.0276(5) Uani 1 1 d . .
H00K H 0.3615 0.3270 0.1078 0.033 Uiso 1 1 calc R U
C00L C 0.6346(2) 0.42218(17) 0.0835(2) 0.0284(5) Uani 1 1 d . .
H00L H 0.6259 0.4706 0.0344 0.034 Uiso 1 1 calc R U
C00M C 0.5764(2) 0.41726(16) 0.16230(19) 0.0244(5) Uani 1 1 d . .
H00M H 0.5294 0.4624 0.1670 0.029 Uiso 1 1 calc R U
C00N C 1.04833(19) 0.70529(17) 0.5625(2) 0.0268(5) Uani 1 1 d . .
H00N H 1.0813 0.6649 0.5270 0.032 Uiso 1 1 calc R U
C00O C 0.66108(19) 0.27818(16) 0.2296(2) 0.0284(5) Uani 1 1 d . .
H00O H 0.6704 0.2300 0.2793 0.034 Uiso 1 1 calc R U
C00P C 0.4248(2) 0.20814(16) 0.3463(2) 0.0284(5) Uani 1 1 d . .
H00P H 0.4769 0.2028 0.4238 0.034 Uiso 1 1 calc R U
C00Q C 1.0428(2) 0.79202(18) 0.5305(2) 0.0335(6) Uani 1 1 d . .
H00Q H 1.0720 0.8100 0.4728 0.040 Uiso 1 1 calc R U
C00R C 0.7193(2) 0.28398(18) 0.1509(2) 0.0337(6) Uani 1 1 d . .
H00R H 0.7678 0.2395 0.1476 0.040 Uiso 1 1 calc R U
C00S C 0.7055(2) 0.35571(18) 0.0773(2) 0.0321(6) Uani 1 1 d . .
H00S H 0.7439 0.3592 0.0238 0.039 Uiso 1 1 calc R U
C00T C 0.9943(2) 0.85218(17) 0.5836(2) 0.0369(6) Uani 1 1 d . .
H00T H 0.9919 0.9105 0.5623 0.044 Uiso 1 1 calc R U
C00U C 0.2717(2) 0.22072(18) 0.1150(2) 0.0348(6) Uani 1 1 d . .
H00U H 0.2209 0.2246 0.0367 0.042 Uiso 1 1 calc R U
C00V C 0.9496(2) 0.82586(17) 0.6682(2) 0.0371(6) Uani 1 1 d . .
H00V H 0.9165 0.8665 0.7033 0.045 Uiso 1 1 calc R U
C00W C 0.2619(2) 0.15452(18) 0.1876(3) 0.0388(7) Uani 1 1 d . .
H00W H 0.2044 0.1138 0.1589 0.047 Uiso 1 1 calc R U
C00X C 0.3373(2) 0.14865(17) 0.3028(3) 0.0367(6) Uani 1 1 d . .
H00X H 0.3298 0.1043 0.3525 0.044 Uiso 1 1 calc R U

loop_
_atom_site_aniso_label
_atom_site_aniso_U_11
_atom_site_aniso_U_22
_atom_site_aniso_U_33
_atom_site_aniso_U_23
_atom_site_aniso_U_13
_atom_site_aniso_U_12
S001 0.0185(3) 0.0184(3) 0.0179(3) -0.0022(2) 0.0062(2) -0.0006(2)
O002 0.0267(8) 0.0246(8) 0.0170(7) -0.0017(6) 0.0063(6) -0.0032(7)
O003 0.0214(8) 0.0269(9) 0.0292(9) -0.0036(7) 0.0093(7) 0.0043(7)
O004 0.0406(10) 0.0422(11) 0.0250(9) -0.0017(7) 0.0207(8) -0.0012(9)
N005 0.0253(10) 0.0292(11) 0.0197(9) -0.0048(8) 0.0107(8) -0.0040(8)
N006 0.0222(10) 0.0293(11) 0.0213(9) -0.0020(8) 0.0076(8) -0.0106(8)
C007 0.0218(11) 0.0162(10) 0.0156(10) -0.0007(8) 0.0066(8) 0.0018(8)
C008 0.0178(10) 0.0189(11) 0.0207(10) -0.0005(8) 0.0039(9) -0.0019(8)
C009 0.0186(10) 0.0199(11) 0.0184(10) 0.0014(8) 0.0081(8) -0.0011(9)
C00A 0.0212(11) 0.0208(11) 0.0142(9) -0.0034(8) 0.0060(8) -0.0012(9)
C00B 0.0174(10) 0.0156(10) 0.0209(10) 0.0017(8) 0.0069(8) 0.0005(8)
C00C 0.0168(10) 0.0199(11) 0.0274(11) -0.0007(9) 0.0069(9) -0.0035(9)
C00D 0.0227(11) 0.0189(11) 0.0223(11) 0.0029(8) 0.0111(9) 0.0026(9)
C00E 0.0191(11) 0.0260(12) 0.0198(10) -0.0052(9) 0.0057(9) -0.0090(9)
C00F 0.0210(11) 0.0180(11) 0.0198(10) 0.0031(8) 0.0049(9) -0.0002(9)
C00G 0.0217(11) 0.0233(12) 0.0271(12) 0.0053(9) 0.0144(9) 0.0022(9)
C00H 0.0183(11) 0.0248(12) 0.0258(11) 0.0048(9) 0.0075(9) -0.0014(9)
C00I 0.0308(13) 0.0229(12) 0.0297(12) -0.0023(10) 0.0122(10) 0.0003(10)
C00J 0.0278(12) 0.0226(12) 0.0232(11) 0.0030(9) 0.0124(10) 0.0036(10)
C00K 0.0245(12) 0.0283(13) 0.0267(12) 0.0006(10) 0.0051(10) -0.0048(10)
C00L 0.0295(13) 0.0346(14) 0.0221(11) -0.0014(10) 0.0105(10) -0.0086(11)
C00M 0.0254(12) 0.0265(12) 0.0227(11) -0.0034(9) 0.0101(9) -0.0028(10)
C00N 0.0239(12) 0.0307(13) 0.0269(12) 0.0017(10) 0.0104(10) -0.0010(10)
C00O 0.0229(12) 0.0282(13) 0.0296(12) -0.0039(10) 0.0034(10) -0.0037(10)
C00P 0.0265(12) 0.0251(12) 0.0322(13) 0.0038(10) 0.0084(10) -0.0009(10)
C00Q 0.0295(13) 0.0380(15) 0.0311(13) 0.0097(11) 0.0082(11) -0.0072(11)
C00R 0.0230(12) 0.0339(15) 0.0418(15) -0.0148(12) 0.0083(11) -0.0028(11)
C00S 0.0227(12) 0.0451(16) 0.0317(13) -0.0142(12) 0.0136(10) -0.0106(11)
C00T 0.0396(15) 0.0234(13) 0.0418(15) 0.0056(11) 0.0073(12) -0.0039(11)
C00U 0.0249(13) 0.0417(16) 0.0345(14) -0.0106(12) 0.0063(11) -0.0087(11)
C00V 0.0451(16) 0.0249(14) 0.0402(15) -0.0054(11) 0.0136(13) 0.0010(12)
C00W 0.0306(14) 0.0334(15) 0.0567(18) -0.0187(13) 0.0207(13) -0.0172(12)
C00X 0.0427(16) 0.0213(13) 0.0537(17) 0.0009(12) 0.0266(14) -0.0064(11)

loop_
_atom_type_symbol
_atom_type_description
_atom_type_scat_dispersion_real
_atom_type_scat_dispersion_imag
_atom_type_scat_source
C C 0.0033 0.0016 'International Tables Vol C Tables 4.2.6.8 and 6.1.1.4'
H H 0.0000 0.0000 'International Tables Vol C Tables 4.2.6.8 and 6.1.1.4'
N N 0.0061 0.0033 'International Tables Vol C Tables 4.2.6.8 and 6.1.1.4'
O O 0.0106 0.0060 'International Tables Vol C Tables 4.2.6.8 and 6.1.1.4'
S S 0.1246 0.1234 'International Tables Vol C Tables 4.2.6.8 and 6.1.1.4'

loop_
_geom_angle_atom_site_label_1
_geom_angle_atom_site_label_2
_geom_angle_atom_site_label_3
_geom_angle
O002 S001 O003 119.13(10)
O002 S001 C00A 108.49(10)
O003 S001 C00A 107.23(10)
O002 S001 C008 107.53(10)
O003 S001 C008 107.33(10)
C00A S001 C008 106.48(10)
C007 N005 C00J 112.67(19)
C007 N005 H005 123.7
C00J N005 H005 123.7
C00F N006 C00C 123.95(18)
C00F N006 C00E 120.14(18)
C00C N006 C00E 115.27(17)
C00A C007 N005 127.8(2)
C00A C007 C00B 126.64(19)
N005 C007 C00B 105.54(18)
C00N C008 C00I 121.2(2)
C00N C008 S001 119.38(18)
C00I C008 S001 119.41(17)
C00B C009 C00F 117.49(19)
C00B C009 H009 121.3
C00F C009 H009 121.3
C007 C00A S001 124.25(16)
C007 C00A H00A 117.9
S001 C00A H00A 117.9
C009 C00B C00D 122.4(2)
C009 C00B C007 129.71(19)
C00D C00B C007 107.86(18)
C00P C00C C00K 119.5(2)
C00P C00C N006 121.4(2)
C00K C00C N006 119.0(2)
C00G C00D C00B 120.5(2)
C00G C00D C00J 131.2(2)
C00B C00D C00J 108.4(2)
C00M C00E C00O 120.6(2)
C00M C00E N006 120.3(2)
C00O C00E N006 119.1(2)
N006 C00F C009 119.95(19)
N006 C00F C00H 120.5(2)
C009 C00F C00H 119.6(2)
C00D C00G C00H 118.3(2)
C00D C00G H00G 120.8
C00H C00G H00G 120.8
C00G C00H C00F 121.6(2)
C00G C00H H00H 119.2
C00F C00H H00H 119.2
C00V C00I C008 118.9(2)
C00V C00I H00I 120.6
C008 C00I H00I 120.6
O004 C00J N005 124.0(2)
O004 C00J C00D 130.5(2)
N005 C00J C00D 105.52(18)
C00C C00K C00U 120.2(2)
C00C C00K H00K 119.9
C00U C00K H00K 119.9
C00S C00L C00M 120.5(2)
C00S C00L H00L 119.8
C00M C00L H00L 119.8
C00E C00M C00L 119.3(2)
C00E C00M H00M 120.3
C00L C00M H00M 120.3
C008 C00N C00Q 119.0(2)
C008 C00N H00N 120.5
C00Q C00N H00N 120.5
C00E C00O C00R 119.6(2)
C00E C00O H00O 120.2
C00R C00O H00O 120.2
C00C C00P C00X 119.4(2)
C00C C00P H00P 120.3
C00X C00P H00P 120.3
C00T C00Q C00N 120.5(2)
C00T C00Q H00Q 119.7
C00N C00Q H00Q 119.7
C00S C00R C00O 120.1(2)
C00S C00R H00R 119.9
C00O C00R H00R 119.9
C00R C00S C00L 119.8(2)
C00R C00S H00S 120.1
C00L C00S H00S 120.1
C00Q C00T C00V 120.0(2)
C00Q C00T H00T 120.0
C00V C00T H00T 120.0
C00W C00U C00K 120.5(3)
C00W C00U H00U 119.7
C00K C00U H00U 119.7
C00I C00V C00T 120.4(2)
C00I C00V H00V 119.8
C00T C00V H00V 119.8
C00U C00W C00X 119.6(2)
C00U C00W H00W 120.2
C00X C00W H00W 120.2
C00W C00X C00P 120.8(2)
C00W C00X H00X 119.6
C00P C00X H00X 119.6

loop_
_geom_bond_atom_site_label_1
_geom_bond_atom_site_label_2
_geom_bond_distance
S001 O002 1.4421(15)
S001 O003 1.4398(16)
S001 C00A 1.726(2)
S001 C008 1.768(2)
O004 C00J 1.213(3)
N005 C007 1.384(3)
N005 C00J 1.392(3)
N005 H005 0.8600
N006 C00F 1.388(3)
N006 C00C 1.428(3)
N006 C00E 1.438(3)
C007 C00A 1.345(3)
C007 C00B 1.478(3)
C008 C00N 1.381(3)
C008 C00I 1.391(3)
C009 C00B 1.381(3)
C009 C00F 1.405(3)
C009 H009 0.9300
C00A H00A 0.9300
C00B C00D 1.394(3)
C00C C00P 1.385(3)
C00C C00K 1.385(3)
C00D C00G 1.379(3)
C00D C00J 1.467(3)
C00E C00M 1.383(3)
C00E C00O 1.384(3)
C00F C00H 1.416(3)
C00G C00H 1.380(3)
C00G H00G 0.9300
C00H H00H 0.9300
C00I C00V 1.385(4)
C00I H00I 0.9300
C00K C00U 1.380(3)
C00K H00K 0.9300
C00L C00S 1.381(4)
C00L C00M 1.385(3)
C00L H00L 0.9300
C00M H00M 0.9300
C00N C00Q 1.384(4)
C00N H00N 0.9300
C00O C00R 1.385(3)
C00O H00O 0.9300
C00P C00X 1.390(4)
C00P H00P 0.9300
C00Q C00T 1.382(4)
C00Q H00Q 0.9300
C00R C00S 1.382(4)
C00R H00R 0.9300
C00S H00S 0.9300
C00T C00V 1.379(4)
C00T H00T 0.9300
C00U C00W 1.370(4)
C00U H00U 0.9300
C00V H00V 0.9300
C00W C00X 1.371(4)
C00W H00W 0.9300
C00X H00X 0.9300
